data_7156295
loop_
_publ_author_name
'Acharyya, Ranjan Kumar'
'Nanda, Samik'

_publ_section_title
;
 Asymmetric total synthesis of naturally occurring spirocyclic
 tetranorsesquiterpenoid lanceolactone A.
;
_journal_issue 27
_journal_name_full 'Organic &amp; biomolecular chemistry'
_journal_page_first 5027
_journal_page_last 5035
_journal_paper_doi 10.1039/c8ob01328d
_journal_volume 16
_journal_year 2018
_chemical_formula_sum 'C26 H32 O4 Si'
_chemical_formula_weight 436.60
_space_group_crystal_system monoclinic
_space_group_IT_number 14
_space_group_name_Hall '-P 2ybc'
_space_group_name_H-M_alt 'P 1 21/c 1'
_symmetry_space_group_name_Hall '-P 2ybc'
_symmetry_space_group_name_H-M 'P 1 21/c 1'
_atom_sites_solution_hydrogens geom
_audit_creation_method SHELXL-2014/7
_audit_update_record
;
2018-04-03 deposited with the CCDC.
2018-06-22 downloaded from the CCDC.
;
_cell_angle_alpha 90
_cell_angle_beta 100.58(7)
_cell_angle_gamma 90
_cell_formula_units_Z 4
_cell_length_a 11.660(14)
_cell_length_b 12.070(9)
_cell_length_c 18.027(13)
_cell_measurement_reflns_used 19390
_cell_measurement_temperature 290(2)
_cell_measurement_theta_max 24.860
_cell_measurement_theta_min 2.842
_cell_volume 2494(4)
_computing_structure_refinement 'SHELXL-2014/7 (Sheldrick, 2014)'
_diffrn_ambient_temperature 290(2)
_diffrn_measured_fraction_theta_full 0.991
_diffrn_measured_fraction_theta_max 0.991
_diffrn_measurement_device_type 'Bruker APEX-3 CCD'
_diffrn_measurement_method hemispehere
_diffrn_radiation_type MoK\a
_diffrn_radiation_wavelength 0.71073
_diffrn_reflns_av_R_equivalents 0.0649
_diffrn_reflns_av_unetI/netI 0.0617
_diffrn_reflns_Laue_measured_fraction_full 0.991
_diffrn_reflns_Laue_measured_fraction_max 0.991
_diffrn_reflns_limit_h_max 13
_diffrn_reflns_limit_h_min -11
_diffrn_reflns_limit_k_max 13
_diffrn_reflns_limit_k_min -14
_diffrn_reflns_limit_l_max 21
_diffrn_reflns_limit_l_min -21
_diffrn_reflns_number 19390
_diffrn_reflns_point_group_measured_fraction_full 0.991
_diffrn_reflns_point_group_measured_fraction_max 0.991
_diffrn_reflns_theta_full 24.860
_diffrn_reflns_theta_max 24.860
_diffrn_reflns_theta_min 2.842
_exptl_absorpt_coefficient_mu 0.122
_exptl_absorpt_process_details sadabs
_exptl_crystal_colour colorless
_exptl_crystal_density_diffrn 1.163
_exptl_crystal_description needle
_exptl_crystal_F_000 936
_exptl_crystal_size_max 0.18
_exptl_crystal_size_mid 0.15
_exptl_crystal_size_min 0.13
_refine_diff_density_max 0.197
_refine_diff_density_min -0.227
_refine_diff_density_rms 0.042
_refine_ls_extinction_method none
_refine_ls_goodness_of_fit_ref 0.894
_refine_ls_hydrogen_treatment constr
_refine_ls_matrix_type full
_refine_ls_number_parameters 285
_refine_ls_number_reflns 4284
_refine_ls_number_restraints 0
_refine_ls_restrained_S_all 0.894
_refine_ls_R_factor_all 0.1092
_refine_ls_R_factor_gt 0.0499
_refine_ls_shift/su_max 0.000
_refine_ls_shift/su_mean 0.000
_refine_ls_structure_factor_coef Fsqd
_refine_ls_weighting_details 'w=1/[\s^2^(Fo^2^)+(0.1000P)^2^+0.3911P] where P=(Fo^2^+2Fc^2^)/3'
_refine_ls_weighting_scheme calc
_refine_ls_wR_factor_gt 0.1272
_refine_ls_wR_factor_ref 0.1623
_reflns_Friedel_coverage 0.000
_reflns_number_gt 2513
_reflns_number_total 4284
_reflns_threshold_expression 'I > 2\s(I)'
_cod_data_source_file c8ob01328d2.cif
_cod_data_source_block mo_SNRKA532
_cod_depositor_comments 'Adding full bibliography for 7156295.cif.'
_cod_database_code 7156295
_shelx_shelxl_version_number 2014/7
_shelx_space_group_comment
;
The symmetry employed for this shelxl refinement is uniquely defined
by the following loop, which should always be used as a source of
symmetry information in preference to the above space-group names.
They are only intended as comments.
;

loop_
_space_group_symop_operation_xyz
'x, y, z'
'-x, y+1/2, -z+1/2'
'-x, -y, -z'
'x, -y-1/2, z-1/2'

loop_
_atom_site_label
_atom_site_type_symbol
_atom_site_fract_x
_atom_site_fract_y
_atom_site_fract_z
_atom_site_U_iso_or_equiv
_atom_site_adp_type
_atom_site_occupancy
_atom_site_site_symmetry_order
_atom_site_calc_flag
_atom_site_refinement_flags_posn
_atom_site_refinement_flags_adp
Si1 Si 0.39111(7) 0.50572(6) 0.65281(4) 0.0403(3) Uani 1 1 d . .
O3 O 0.27305(15) 0.24087(15) 0.49065(10) 0.0409(5) Uani 1 1 d . .
O4 O 0.36389(16) 0.38230(15) 0.61716(10) 0.0471(5) Uani 1 1 d . .
O2 O 0.16838(18) 0.07730(17) 0.46907(12) 0.0571(6) Uani 1 1 d . .
O1 O 0.0479(2) -0.0123(2) 0.37859(15) 0.0883(9) Uani 1 1 d . .
C8 C 0.3731(2) 0.2123(2) 0.54962(15) 0.0385(7) Uani 1 1 d . .
C21 C 0.3327(2) 0.6098(2) 0.57912(15) 0.0420(7) Uani 1 1 d . .
C15 C 0.5530(3) 0.5230(2) 0.68318(15) 0.0421(7) Uani 1 1 d . .
C10 C 0.4333(2) 0.3186(2) 0.57578(16) 0.0425(7) Uani 1 1 d . .
H10A H 0.5081 0.3026 0.6075 0.051 Uiso 1 1 calc R U
H10B H 0.4474 0.3607 0.5325 0.051 Uiso 1 1 calc R U
C5 C 0.1738(2) 0.1870(2) 0.50368(16) 0.0457(7) Uani 1 1 d . .
C20 C 0.6146(3) 0.6102(3) 0.65884(16) 0.0513(8) Uani 1 1 d . .
H20 H 0.5742 0.6635 0.6271 0.062 Uiso 1 1 calc R U
C11 C 0.3092(3) 0.5111(2) 0.73404(16) 0.0519(8) Uani 1 1 d . .
C22 C 0.3239(3) 0.7229(3) 0.59403(18) 0.0563(9) Uani 1 1 d . .
H22 H 0.3537 0.7492 0.6422 0.068 Uiso 1 1 calc R U
C7 C 0.3196(3) 0.1530(2) 0.60975(16) 0.0510(8) Uani 1 1 d . .
H7A H 0.3365 0.0743 0.6101 0.061 Uiso 1 1 calc R U
H7B H 0.3496 0.1832 0.6594 0.061 Uiso 1 1 calc R U
C26 C 0.2894(3) 0.5762(3) 0.50523(17) 0.0548(8) Uani 1 1 d . .
H26 H 0.2934 0.5018 0.4926 0.066 Uiso 1 1 calc R U
C16 C 0.6191(3) 0.4451(3) 0.72921(17) 0.0544(8) Uani 1 1 d . .
H16 H 0.5818 0.3846 0.7461 0.065 Uiso 1 1 calc R U
C9 C 0.4539(3) 0.1393(3) 0.51389(18) 0.0567(9) Uani 1 1 d . .
H9A H 0.4121 0.0749 0.4924 0.085 Uiso 1 1 calc R U
H9B H 0.5189 0.1168 0.5517 0.085 Uiso 1 1 calc R U
H9C H 0.4817 0.1798 0.4750 0.085 Uiso 1 1 calc R U
C6 C 0.1894(3) 0.1736(3) 0.58777(17) 0.0575(9) Uani 1 1 d . .
H6A H 0.1448 0.1112 0.6012 0.069 Uiso 1 1 calc R U
H6B H 0.1664 0.2401 0.6115 0.069 Uiso 1 1 calc R U
C1 C 0.0711(3) 0.0709(3) 0.4147(2) 0.0640(10) Uani 1 1 d . .
C19 C 0.7342(3) 0.6200(3) 0.68033(18) 0.0606(9) Uani 1 1 d . .
H19 H 0.7729 0.6794 0.6631 0.073 Uiso 1 1 calc R U
C3 C 0.0676(3) 0.2441(3) 0.46232(19) 0.0583(9) Uani 1 1 d . .
C17 C 0.7381(3) 0.4549(3) 0.75050(19) 0.0647(10) Uani 1 1 d . .
H17 H 0.7797 0.4013 0.7814 0.078 Uiso 1 1 calc R U
C18 C 0.7955(3) 0.5427(3) 0.72665(19) 0.0639(10) Uani 1 1 d . .
H18 H 0.8758 0.5499 0.7419 0.077 Uiso 1 1 calc R U
C23 C 0.2727(3) 0.7961(3) 0.5398(2) 0.0683(10) Uani 1 1 d . .
H23 H 0.2663 0.8705 0.5518 0.082 Uiso 1 1 calc R U
C24 C 0.2310(3) 0.7601(4) 0.4682(2) 0.0772(12) Uani 1 1 d . .
H24 H 0.1960 0.8099 0.4316 0.093 Uiso 1 1 calc R U
C25 C 0.2407(3) 0.6511(4) 0.4503(2) 0.0757(11) Uani 1 1 d . .
H25 H 0.2145 0.6271 0.4011 0.091 Uiso 1 1 calc R U
C2 C 0.0108(3) 0.1754(3) 0.4124(2) 0.0739(11) Uani 1 1 d . .
H2 H -0.0588 0.1917 0.3799 0.089 Uiso 1 1 calc R U
C14 C 0.3281(4) 0.6203(3) 0.7765(2) 0.0943(14) Uani 1 1 d . .
H14A H 0.2988 0.6146 0.8228 0.141 Uiso 1 1 calc R U
H14B H 0.2875 0.6783 0.7460 0.141 Uiso 1 1 calc R U
H14C H 0.4100 0.6370 0.7876 0.141 Uiso 1 1 calc R U
C4 C 0.0414(3) 0.3603(3) 0.4793(3) 0.0915(13) Uani 1 1 d . .
H4A H 0.0945 0.4088 0.4602 0.137 Uiso 1 1 calc R U
H4B H 0.0500 0.3697 0.5329 0.137 Uiso 1 1 calc R U
H4C H -0.0372 0.3778 0.4558 0.137 Uiso 1 1 calc R U
C12 C 0.1800(3) 0.4962(4) 0.7046(2) 0.1014(15) Uani 1 1 d . .
H12A H 0.1667 0.4258 0.6797 0.152 Uiso 1 1 calc R U
H12B H 0.1527 0.5543 0.6694 0.152 Uiso 1 1 calc R U
H12C H 0.1386 0.4991 0.7459 0.152 Uiso 1 1 calc R U
C13 C 0.3506(4) 0.4189(3) 0.7902(2) 0.0999(15) Uani 1 1 d . .
H13A H 0.3060 0.4203 0.8299 0.150 Uiso 1 1 calc R U
H13B H 0.4317 0.4295 0.8112 0.150 Uiso 1 1 calc R U
H13C H 0.3404 0.3486 0.7649 0.150 Uiso 1 1 calc R U

loop_
_atom_site_aniso_label
_atom_site_aniso_U_11
_atom_site_aniso_U_22
_atom_site_aniso_U_33
_atom_site_aniso_U_23
_atom_site_aniso_U_13
_atom_site_aniso_U_12
Si1 0.0480(5) 0.0332(5) 0.0379(5) -0.0037(3) 0.0027(4) 0.0002(4)
O3 0.0362(11) 0.0414(12) 0.0433(11) 0.0017(9) 0.0026(9) -0.0028(9)
O4 0.0522(12) 0.0346(12) 0.0559(12) -0.0114(9) 0.0133(10) -0.0048(9)
O2 0.0596(14) 0.0432(13) 0.0647(14) -0.0129(10) 0.0011(11) -0.0089(10)
O1 0.0873(19) 0.084(2) 0.0895(19) -0.0335(16) 0.0065(15) -0.0316(15)
C8 0.0424(17) 0.0331(16) 0.0375(15) -0.0008(12) 0.0007(13) 0.0013(13)
C21 0.0375(16) 0.0434(18) 0.0433(17) -0.0001(14) 0.0029(13) 0.0013(13)
C15 0.0523(18) 0.0349(17) 0.0364(16) -0.0063(13) 0.0013(14) -0.0006(14)
C10 0.0396(16) 0.0403(18) 0.0472(17) -0.0070(14) 0.0071(14) 0.0011(13)
C5 0.0433(18) 0.0388(18) 0.0542(19) -0.0059(14) 0.0070(15) -0.0053(14)
C20 0.054(2) 0.048(2) 0.0486(18) 0.0029(15) 0.0021(15) 0.0028(16)
C11 0.066(2) 0.048(2) 0.0427(17) -0.0049(15) 0.0117(15) 0.0037(16)
C22 0.063(2) 0.048(2) 0.058(2) 0.0044(16) 0.0099(17) 0.0024(16)
C7 0.066(2) 0.0379(18) 0.0456(18) 0.0008(14) 0.0021(15) -0.0068(15)
C26 0.0515(19) 0.062(2) 0.049(2) 0.0003(16) 0.0030(15) 0.0064(16)
C16 0.059(2) 0.0454(19) 0.0539(19) 0.0079(15) -0.0027(16) 0.0032(16)
C9 0.055(2) 0.045(2) 0.067(2) -0.0121(16) 0.0054(16) 0.0134(16)
C6 0.065(2) 0.059(2) 0.0513(19) -0.0028(16) 0.0174(16) -0.0183(17)
C1 0.051(2) 0.075(3) 0.064(2) -0.017(2) 0.0060(18) -0.0207(19)
C19 0.056(2) 0.062(2) 0.063(2) 0.0000(18) 0.0095(18) -0.0088(18)
C3 0.0384(18) 0.064(2) 0.071(2) -0.0087(18) 0.0051(17) 0.0005(16)
C17 0.063(2) 0.065(2) 0.060(2) 0.0037(18) -0.0069(18) 0.0174(19)
C18 0.045(2) 0.082(3) 0.060(2) -0.014(2) -0.0012(17) 0.0026(19)
C23 0.068(2) 0.050(2) 0.090(3) 0.020(2) 0.023(2) 0.0108(18)
C24 0.063(2) 0.097(3) 0.074(3) 0.045(2) 0.020(2) 0.021(2)
C25 0.071(3) 0.101(3) 0.052(2) 0.012(2) 0.0017(18) 0.013(2)
C2 0.043(2) 0.093(3) 0.078(3) -0.013(2) -0.0105(18) -0.003(2)
C14 0.144(4) 0.077(3) 0.072(3) -0.029(2) 0.046(3) -0.011(3)
C4 0.060(2) 0.077(3) 0.130(4) -0.016(3) -0.002(2) 0.021(2)
C12 0.065(3) 0.173(5) 0.071(3) -0.016(3) 0.024(2) -0.012(3)
C13 0.142(4) 0.094(3) 0.077(3) 0.033(2) 0.054(3) 0.030(3)

loop_
_atom_type_symbol
_atom_type_description
_atom_type_scat_dispersion_real
_atom_type_scat_dispersion_imag
_atom_type_scat_source
C C 0.0033 0.0016 'International Tables Vol C Tables 4.2.6.8 and 6.1.1.4'
H H 0.0000 0.0000 'International Tables Vol C Tables 4.2.6.8 and 6.1.1.4'
O O 0.0106 0.0060 'International Tables Vol C Tables 4.2.6.8 and 6.1.1.4'
Si Si 0.0817 0.0704 'International Tables Vol C Tables 4.2.6.8 and 6.1.1.4'

loop_
_geom_angle_atom_site_label_1
_geom_angle_atom_site_label_2
_geom_angle_atom_site_label_3
_geom_angle
O4 Si1 C21 108.40(13)
O4 Si1 C15 109.21(11)
C21 Si1 C15 110.44(14)
O4 Si1 C11 104.30(12)
C21 Si1 C11 111.00(14)
C15 Si1 C11 113.20(15)
C5 O3 C8 110.2(2)
C10 O4 Si1 127.75(17)
C1 O2 C5 109.0(2)
O3 C8 C10 106.9(2)
O3 C8 C9 107.6(2)
C10 C8 C9 109.9(2)
O3 C8 C7 104.5(2)
C10 C8 C7 114.1(2)
C9 C8 C7 113.3(3)
C26 C21 C22 116.1(3)
C26 C21 Si1 120.4(2)
C22 C21 Si1 123.4(2)
C20 C15 C16 116.0(3)
C20 C15 Si1 122.8(2)
C16 C15 Si1 121.1(2)
O4 C10 C8 110.4(2)
O4 C10 H10A 109.6
C8 C10 H10A 109.6
O4 C10 H10B 109.6
C8 C10 H10B 109.6
H10A C10 H10B 108.1
O3 C5 O2 109.0(2)
O3 C5 C3 110.0(3)
O2 C5 C3 103.8(2)
O3 C5 C6 105.8(2)
O2 C5 C6 108.7(2)
C3 C5 C6 119.3(3)
C19 C20 C15 122.0(3)
C19 C20 H20 119.0
C15 C20 H20 119.0
C12 C11 C14 108.8(3)
C12 C11 C13 108.7(3)
C14 C11 C13 107.5(3)
C12 C11 Si1 109.6(2)
C14 C11 Si1 111.9(2)
C13 C11 Si1 110.3(2)
C23 C22 C21 122.0(3)
C23 C22 H22 119.0
C21 C22 H22 119.0
C6 C7 C8 105.0(2)
C6 C7 H7A 110.8
C8 C7 H7A 110.8
C6 C7 H7B 110.8
C8 C7 H7B 110.8
H7A C7 H7B 108.8
C25 C26 C21 121.5(3)
C25 C26 H26 119.2
C21 C26 H26 119.2
C17 C16 C15 122.0(3)
C17 C16 H16 119.0
C15 C16 H16 119.0
C8 C9 H9A 109.5
C8 C9 H9B 109.5
H9A C9 H9B 109.5
C8 C9 H9C 109.5
H9A C9 H9C 109.5
H9B C9 H9C 109.5
C5 C6 C7 102.2(2)
C5 C6 H6A 111.3
C7 C6 H6A 111.3
C5 C6 H6B 111.3
C7 C6 H6B 111.3
H6A C6 H6B 109.2
O1 C1 O2 120.9(4)
O1 C1 C2 131.0(3)
O2 C1 C2 108.1(3)
C18 C19 C20 120.1(3)
C18 C19 H19 119.9
C20 C19 H19 119.9
C2 C3 C4 130.2(3)
C2 C3 C5 108.6(3)
C4 C3 C5 121.2(3)
C18 C17 C16 120.5(3)
C18 C17 H17 119.8
C16 C17 H17 119.8
C19 C18 C17 119.4(3)
C19 C18 H18 120.3
C17 C18 H18 120.3
C24 C23 C22 120.1(4)
C24 C23 H23 119.9
C22 C23 H23 119.9
C23 C24 C25 120.1(3)
C23 C24 H24 120.0
C25 C24 H24 120.0
C24 C25 C26 120.1(3)
C24 C25 H25 120.0
C26 C25 H25 120.0
C3 C2 C1 110.6(3)
C3 C2 H2 124.7
C1 C2 H2 124.7
C11 C14 H14A 109.5
C11 C14 H14B 109.5
H14A C14 H14B 109.5
C11 C14 H14C 109.5
H14A C14 H14C 109.5
H14B C14 H14C 109.5
C3 C4 H4A 109.5
C3 C4 H4B 109.5
H4A C4 H4B 109.5
C3 C4 H4C 109.5
H4A C4 H4C 109.5
H4B C4 H4C 109.5
C11 C12 H12A 109.5
C11 C12 H12B 109.5
H12A C12 H12B 109.5
C11 C12 H12C 109.5
H12A C12 H12C 109.5
H12B C12 H12C 109.5
C11 C13 H13A 109.5
C11 C13 H13B 109.5
H13A C13 H13B 109.5
C11 C13 H13C 109.5
H13A C13 H13C 109.5
H13B C13 H13C 109.5

loop_
_geom_bond_atom_site_label_1
_geom_bond_atom_site_label_2
_geom_bond_distance
Si1 O4 1.630(2)
Si1 C21 1.864(3)
Si1 C15 1.878(4)
Si1 C11 1.890(3)
O3 C5 1.384(3)
O3 C8 1.468(3)
O4 C10 1.423(3)
O2 C1 1.358(4)
O2 C5 1.460(3)
O1 C1 1.201(4)
C8 C10 1.496(4)
C8 C9 1.517(4)
C8 C7 1.525(4)
C21 C26 1.395(4)
C21 C22 1.399(4)
C15 C20 1.390(4)
C15 C16 1.390(4)
C10 H10A 0.9700
C10 H10B 0.9700
C5 C3 1.492(4)
C5 C6 1.502(4)
C20 C19 1.382(5)
C20 H20 0.9300
C11 C12 1.514(5)
C11 C14 1.520(4)
C11 C13 1.522(4)
C22 C23 1.372(4)
C22 H22 0.9300
C7 C6 1.517(4)
C7 H7A 0.9700
C7 H7B 0.9700
C26 C25 1.383(5)
C26 H26 0.9300
C16 C17 1.375(5)
C16 H16 0.9300
C9 H9A 0.9600
C9 H9B 0.9600
C9 H9C 0.9600
C6 H6A 0.9700
C6 H6B 0.9700
C1 C2 1.441(5)
C19 C18 1.363(4)
C19 H19 0.9300
C3 C2 1.311(4)
C3 C4 1.479(5)
C17 C18 1.365(5)
C17 H17 0.9300
C18 H18 0.9300
C23 C24 1.363(5)
C23 H23 0.9300
C24 C25 1.364(5)
C24 H24 0.9300
C25 H25 0.9300
C2 H2 0.9300
C14 H14A 0.9600
C14 H14B 0.9600
C14 H14C 0.9600
C4 H4A 0.9600
C4 H4B 0.9600
C4 H4C 0.9600
C12 H12A 0.9600
C12 H12B 0.9600
C12 H12C 0.9600
C13 H13A 0.9600
C13 H13B 0.9600
C13 H13C 0.9600
